data_1543583
loop_
_publ_author_name
'Li Li'
'Hong Chen'
'Yong-Zhen Qiao'
'Yun-Yin Niu'

_publ_section_title
;
 The subtle effect of methyl substituent in C2-symmetric template on the
 formation of halocluster hybrids
;
_journal_name_full 'Inorganica Chimica Acta'
_journal_page_first 227
_journal_page_last 232
_journal_paper_doi 10.1016/j.ica.2013.09.029
_journal_volume 409B
_journal_year 2014
_chemical_formula_moiety 'Ag4 Br6, C18 H24 N4'
_chemical_formula_sum 'C18 H24 Ag4 Br6 N4'
_chemical_formula_weight 1207.35
_space_group_crystal_system monoclinic
_space_group_IT_number 14
_space_group_name_Hall '-P 2ybc'
_space_group_name_H-M_alt 'P 1 21/c 1'
_symmetry_space_group_name_Hall '-P 2ybc'
_symmetry_space_group_name_H-M 'P 1 21/c 1'
_atom_sites_solution_hydrogens geom
_atom_sites_solution_primary direct
_atom_sites_solution_secondary difmap
_cell_angle_alpha 90.00
_cell_angle_beta 103.810(5)
_cell_angle_gamma 90.00
_cell_formula_units_Z 2
_cell_length_a 6.7819(3)
_cell_length_b 16.2453(8)
_cell_length_c 13.4456(7)
_cell_measurement_reflns_used 2239
_cell_measurement_temperature 291(2)
_cell_measurement_theta_max 29.1897
_cell_measurement_theta_min 2.9475
_cell_volume 1438.53(13)
_computing_cell_refinement
;
CrysAlisPro, Agilent Technologies,
Version 1.171.36.20 (release 27-06-2012 CrysAlis171 .NET)
(compiled Jul 11 2012,15:38:31)
;
_computing_data_collection
;
CrysAlisPro, Agilent Technologies,
Version 1.171.36.20 (release 27-06-2012 CrysAlis171 .NET)
(compiled Jul 11 2012,15:38:31)
;
_computing_data_reduction
;
CrysAlisPro, Agilent Technologies,
Version 1.171.36.20 (release 27-06-2012 CrysAlis171 .NET)
(compiled Jul 11 2012,15:38:31)
;
_computing_molecular_graphics
;
O. V. Dolomanov, L. J. Bourhis, R. J. Gildea, J. A. K. Howard and H. Puschmann,
OLEX2: a complete structure solution, refinement and analysis program.
J. Appl. Cryst. (2009). 42, 339-341.
;
_computing_publication_material
;
O. V. Dolomanov, L. J. Bourhis, R. J. Gildea, J. A. K. Howard and H. Puschmann,
OLEX2: a complete structure solution, refinement and analysis program.
J. Appl. Cryst. (2009). 42, 339-341.
;
_computing_structure_refinement
;
SHELXL, G.M. Sheldrick, Acta Cryst.
(2008). A64, 112-122
;
_computing_structure_solution
;
SHELXS, G.M. Sheldrick, Acta Cryst.
(2008). A64, 112-122
;
_diffrn_ambient_temperature 291.15
_diffrn_detector_area_resol_mean 16.2312
_diffrn_measured_fraction_theta_full 0.999
_diffrn_measured_fraction_theta_max 0.999
_diffrn_measurement_details
;
  1 omega  -12.00   14.00   1.0000   14.0000
omega____ theta____ kappa____ phi______ frames
    -      -17.1323  -99.0000 -180.0000 26

  2 omega  -51.00   74.00   1.0000   14.0000
omega____ theta____ kappa____ phi______ frames
    -       19.8666    0.0000  -30.0000 125

  3 omega   -1.00   25.00   1.0000   25.0000
omega____ theta____ kappa____ phi______ frames
    -      -17.1323  -99.0000 -180.0000 26

  4 omega   61.00   94.00   1.0000   25.0000
omega____ theta____ kappa____ phi______ frames
    -       19.8666  178.0000 -120.0000 33

  5 omega  -47.00  -19.00   1.0000   25.0000
omega____ theta____ kappa____ phi______ frames
    -       19.8666  -37.0000  150.0000 28
;
_diffrn_measurement_device_type 'Xcalibur, Eos, Gemini'
_diffrn_measurement_method '\w scans'
_diffrn_orient_matrix_UB_11 0.0269927000
_diffrn_orient_matrix_UB_12 -0.0398060000
_diffrn_orient_matrix_UB_13 -0.0140368000
_diffrn_orient_matrix_UB_21 0.0673913000
_diffrn_orient_matrix_UB_22 -0.0045566000
_diffrn_orient_matrix_UB_23 0.0488812000
_diffrn_orient_matrix_UB_31 -0.0795071000
_diffrn_orient_matrix_UB_32 -0.0173838000
_diffrn_orient_matrix_UB_33 0.0191045000
_diffrn_radiation_monochromator graphite
_diffrn_radiation_type 'Mo K\a'
_diffrn_radiation_wavelength 0.7107
_diffrn_reflns_av_R_equivalents 0.0225
_diffrn_reflns_av_unetI/netI 0.0367
_diffrn_reflns_limit_h_max 8
_diffrn_reflns_limit_h_min -7
_diffrn_reflns_limit_k_max 19
_diffrn_reflns_limit_k_min -20
_diffrn_reflns_limit_l_max 16
_diffrn_reflns_limit_l_min -13
_diffrn_reflns_number 6282
_diffrn_reflns_theta_full 26.37
_diffrn_reflns_theta_max 26.37
_diffrn_reflns_theta_min 2.95
_diffrn_source 'Enhance (Mo) X-ray Source'
_exptl_absorpt_coefficient_mu 11.031
_exptl_absorpt_correction_T_max 1.00000
_exptl_absorpt_correction_T_min 0.94632
_exptl_absorpt_correction_type multi-scan
_exptl_absorpt_process_details
;
CrysAlisPro, Agilent Technologies,
Version 1.171.36.20 (release 27-06-2012 CrysAlis171 .NET)
(compiled Jul 11 2012,15:38:31)
Empirical absorption correction using spherical harmonics,
 implemented in SCALE3 ABSPACK scaling algorithm.
;
_exptl_crystal_colour prism
_exptl_crystal_density_diffrn 2.787
_exptl_crystal_density_method 'not measured'
_exptl_crystal_description prism
_exptl_crystal_F_000 1116
_exptl_crystal_size_max 0.2
_exptl_crystal_size_mid 0.15
_exptl_crystal_size_min 0.1
_refine_diff_density_max 1.094
_refine_diff_density_min -0.962
_refine_diff_density_rms 0.146
_refine_ls_extinction_method none
_refine_ls_goodness_of_fit_ref 1.034
_refine_ls_hydrogen_treatment constr
_refine_ls_matrix_type full
_refine_ls_number_parameters 147
_refine_ls_number_reflns 2946
_refine_ls_number_restraints 0
_refine_ls_restrained_S_all 1.034
_refine_ls_R_factor_all 0.0703
_refine_ls_R_factor_gt 0.0466
_refine_ls_shift/su_max 0.000
_refine_ls_shift/su_mean 0.000
_refine_ls_structure_factor_coef Fsqd
_refine_ls_weighting_details 'calc w=1/[\s^2^(Fo^2^)+(0.0677P)^2^+4.5699P] where P=(Fo^2^+2Fc^2^)/3'
_refine_ls_weighting_scheme calc
_refine_ls_wR_factor_gt 0.1265
_refine_ls_wR_factor_ref 0.1413
_reflns_number_gt 2127
_reflns_number_total 2946
_reflns_threshold_expression >2sigma(I)
_cod_data_source_file ICA-2014-409B-227-232-6.cif
_cod_data_source_block 6
_cod_depositor_comments
;
The following automatic conversions were performed:

'_journal_paper_doi' value 'doi:10.1016/j.ica.2013.09.029' was
changed to '10.1016/j.ica.2013.09.029'.

Automatic conversion script
Id: cif_fix_values 6433 2018-09-21 13:16:33Z andrius 
;
_cod_original_cell_volume 1438.53(12)
_cod_database_code 1543583

loop_
_space_group_symop_id
_space_group_symop_operation_xyz
1 'x, y, z'
2 '-x, y+1/2, -z+1/2'
3 '-x, -y, -z'
4 'x, -y-1/2, z-1/2'

loop_
_atom_site_label
_atom_site_type_symbol
_atom_site_fract_x
_atom_site_fract_y
_atom_site_fract_z
_atom_site_U_iso_or_equiv
_atom_site_adp_type
_atom_site_occupancy
_atom_site_symmetry_multiplicity
_atom_site_calc_flag
_atom_site_refinement_flags
_atom_site_disorder_assembly
_atom_site_disorder_group
Ag1 Ag 0.05408(11) 0.46610(5) 0.11007(6) 0.0690(3) Uani 1 1 d . . .
Ag2 Ag 0.44830(12) 0.53361(6) -0.11572(7) 0.0732(3) Uani 1 1 d . . .
Br1 Br -0.12718(15) 0.52267(6) 0.24614(8) 0.0632(3) Uani 1 1 d . . .
Br2 Br 0.32249(14) 0.34885(6) 0.16389(7) 0.0591(3) Uani 1 1 d . . .
Br3 Br 0.27213(12) 0.59334(5) 0.04287(7) 0.0489(2) Uani 1 1 d . . .
N1 N 1.0823(10) 0.7165(4) 0.6516(5) 0.0455(15) Uani 1 1 d . . .
N2 N 0.8855(10) 0.6685(4) 0.5157(5) 0.0433(15) Uani 1 1 d . . .
C1 C 1.1923(13) 0.6614(5) 0.6080(9) 0.060(2) Uani 1 1 d . . .
H1 H 1.3289 0.6486 0.6327 0.072 Uiso 1 1 calc R . .
C2 C 1.0723(14) 0.6309(5) 0.5265(8) 0.057(2) Uani 1 1 d . . .
H2 H 1.1057 0.5911 0.4835 0.068 Uiso 1 1 calc R . .
C3 C 0.8966(12) 0.7201(4) 0.5933(6) 0.0389(16) Uani 1 1 d . . .
C4 C 0.7009(12) 0.6440(5) 0.4405(6) 0.0451(18) Uani 1 1 d . . .
H4A H 0.7347 0.6326 0.3757 0.054 Uiso 1 1 calc R . .
H4B H 0.6054 0.6894 0.4299 0.054 Uiso 1 1 calc R . .
C5 C 0.5999(11) 0.5687(4) 0.4728(6) 0.0364(16) Uani 1 1 d . . .
C6 C 0.4589(11) 0.5264(5) 0.4019(5) 0.0397(17) Uani 1 1 d . . .
H6 H 0.4284 0.5442 0.3341 0.048 Uiso 1 1 calc R . .
C7 C 0.3614(12) 0.4591(5) 0.4269(6) 0.0393(17) Uani 1 1 d . . .
H7 H 0.2676 0.4315 0.3761 0.047 Uiso 1 1 calc R . .
C8 C 1.1593(15) 0.7623(7) 0.7458(8) 0.070(3) Uani 1 1 d . . .
H8A H 1.0888 0.8138 0.7424 0.105 Uiso 1 1 calc R . .
H8B H 1.3018 0.7723 0.7543 0.105 Uiso 1 1 calc R . .
H8C H 1.1381 0.7309 0.8028 0.105 Uiso 1 1 calc R . .
C9 C 0.7302(13) 0.7739(5) 0.6095(7) 0.055(2) Uani 1 1 d . . .
H9A H 0.6163 0.7699 0.5514 0.083 Uiso 1 1 calc R . .
H9B H 0.7766 0.8299 0.6173 0.083 Uiso 1 1 calc R . .
H9C H 0.6900 0.7568 0.6700 0.083 Uiso 1 1 calc R . .

loop_
_atom_site_aniso_label
_atom_site_aniso_U_11
_atom_site_aniso_U_22
_atom_site_aniso_U_33
_atom_site_aniso_U_23
_atom_site_aniso_U_13
_atom_site_aniso_U_12
Ag1 0.0548(4) 0.0814(6) 0.0719(5) 0.0021(4) 0.0169(4) 0.0107(4)
Ag2 0.0586(5) 0.0799(6) 0.0796(6) -0.0013(4) 0.0135(4) -0.0089(4)
Br1 0.0601(6) 0.0723(7) 0.0571(6) -0.0058(5) 0.0134(5) -0.0012(5)
Br2 0.0616(6) 0.0505(5) 0.0639(6) -0.0001(4) 0.0125(5) 0.0044(4)
Br3 0.0417(4) 0.0478(5) 0.0573(5) -0.0071(4) 0.0123(4) -0.0074(4)
N1 0.038(3) 0.040(4) 0.055(4) 0.000(3) 0.004(3) -0.003(3)
N2 0.045(4) 0.032(3) 0.053(4) 0.002(3) 0.013(3) -0.003(3)
C1 0.042(5) 0.047(5) 0.095(8) 0.007(5) 0.022(5) 0.009(4)
C2 0.055(5) 0.039(5) 0.085(7) -0.007(5) 0.033(5) 0.004(4)
C3 0.045(4) 0.026(4) 0.044(4) 0.002(3) 0.008(3) -0.003(3)
C4 0.057(5) 0.038(4) 0.040(4) 0.001(4) 0.011(4) -0.008(4)
C5 0.043(4) 0.030(3) 0.039(4) -0.005(3) 0.014(3) 0.002(3)
C6 0.049(4) 0.041(4) 0.028(4) -0.001(3) 0.005(3) 0.005(4)
C7 0.046(4) 0.035(4) 0.036(4) -0.008(3) 0.006(3) -0.005(3)
C8 0.058(5) 0.073(7) 0.066(6) 0.006(5) -0.011(5) -0.003(5)
C9 0.054(5) 0.054(5) 0.059(5) -0.003(4) 0.016(4) 0.009(4)

loop_
_atom_type_symbol
_atom_type_description
_atom_type_scat_dispersion_real
_atom_type_scat_dispersion_imag
_atom_type_scat_source
C C 0.0033 0.0016 'International Tables Vol C Tables 4.2.6.8 and 6.1.1.4'
H H 0.0000 0.0000 'International Tables Vol C Tables 4.2.6.8 and 6.1.1.4'
Ag Ag -0.8971 1.1015 'International Tables Vol C Tables 4.2.6.8 and 6.1.1.4'
Br Br -0.2901 2.4595 'International Tables Vol C Tables 4.2.6.8 and 6.1.1.4'
N N 0.0061 0.0033 'International Tables Vol C Tables 4.2.6.8 and 6.1.1.4'

loop_
_geom_angle_atom_site_label_1
_geom_angle_atom_site_label_2
_geom_angle_atom_site_label_3
_geom_angle
_geom_angle_site_symmetry_1
_geom_angle_site_symmetry_3
Ag1 Ag1 Ag2 91.65(3) 3_565 3_665
Br1 Ag1 Ag1 120.36(5) . 3_565
Br1 Ag1 Ag2 128.64(4) . 3_665
Br1 Ag1 Br2 118.49(4) . .
Br1 Ag1 Br3 102.38(4) . 3_565
Br1 Ag1 Br3 109.82(4) . .
Br2 Ag1 Ag1 121.14(4) . 3_565
Br2 Ag1 Ag2 50.59(3) . 3_665
Br2 Ag1 Br3 103.86(4) . .
Br2 Ag1 Br3 109.08(4) . 3_565
Br3 Ag1 Ag1 56.88(3) 3_565 3_565
Br3 Ag1 Ag1 56.71(3) . 3_565
Br3 Ag1 Ag2 53.39(3) . 3_665
Br3 Ag1 Ag2 128.98(3) 3_565 3_665
Br3 Ag1 Br3 113.59(3) 3_565 .
Ag2 Ag2 Ag1 89.59(3) 3_665 3_665
Br1 Ag2 Ag1 133.45(4) 3_565 3_665
Br1 Ag2 Ag2 119.02(5) 3_565 3_665
Br1 Ag2 Br2 122.27(5) 3_565 3_665
Br1 Ag2 Br3 111.19(4) 3_565 3_665
Br1 Ag2 Br3 100.95(4) 3_565 .
Br2 Ag2 Ag1 49.96(3) 3_665 3_665
Br2 Ag2 Ag2 118.58(5) 3_665 3_665
Br2 Ag2 Br3 103.20(4) 3_665 3_665
Br2 Ag2 Br3 108.29(4) 3_665 .
Br3 Ag2 Ag1 125.51(4) . 3_665
Br3 Ag2 Ag1 53.36(3) 3_665 3_665
Br3 Ag2 Ag2 54.90(3) . 3_665
Br3 Ag2 Ag2 56.00(3) 3_665 3_665
Br3 Ag2 Br3 110.90(3) 3_665 .
Ag1 Br1 Ag2 82.10(4) . 3_565
Ag1 Br2 Ag2 79.45(4) . 3_665
Ag1 Br3 Ag1 66.41(3) 3_565 .
Ag1 Br3 Ag2 109.65(4) . .
Ag1 Br3 Ag2 74.50(3) 3_565 .
Ag1 Br3 Ag2 110.51(4) 3_565 3_665
Ag1 Br3 Ag2 73.25(3) . 3_665
Ag2 Br3 Ag2 69.10(3) 3_665 .
C1 N1 C8 125.6(8) . .
C3 N1 C1 108.2(8) . .
C3 N1 C8 126.1(7) . .
C2 N2 C4 124.3(7) . .
C3 N2 C2 108.5(7) . .
C3 N2 C4 126.4(7) . .
N1 C1 H1 125.9 . .
C2 C1 N1 108.2(8) . .
C2 C1 H1 125.9 . .
N2 C2 H2 126.4 . .
C1 C2 N2 107.1(8) . .
C1 C2 H2 126.4 . .
N1 C3 N2 107.9(7) . .
N1 C3 C9 126.3(7) . .
N2 C3 C9 125.8(8) . .
N2 C4 H4A 109.0 . .
N2 C4 H4B 109.0 . .
N2 C4 C5 113.1(6) . .
H4A C4 H4B 107.8 . .
C5 C4 H4A 109.0 . .
C5 C4 H4B 109.0 . .
C6 C5 C4 119.7(7) . .
C6 C5 C7 117.0(7) . 3_666
C7 C5 C4 123.3(7) 3_666 .
C5 C6 H6 118.9 . .
C7 C6 C5 122.2(7) . .
C7 C6 H6 118.9 . .
C5 C7 H7 119.6 3_666 .
C6 C7 C5 120.8(7) . 3_666
C6 C7 H7 119.6 . .
N1 C8 H8A 109.5 . .
N1 C8 H8B 109.5 . .
N1 C8 H8C 109.5 . .
H8A C8 H8B 109.5 . .
H8A C8 H8C 109.5 . .
H8B C8 H8C 109.5 . .
C3 C9 H9A 109.5 . .
C3 C9 H9B 109.5 . .
C3 C9 H9C 109.5 . .
H9A C9 H9B 109.5 . .
H9A C9 H9C 109.5 . .
H9B C9 H9C 109.5 . .

loop_
_geom_bond_atom_site_label_1
_geom_bond_atom_site_label_2
_geom_bond_distance
_geom_bond_site_symmetry_2
Ag1 Ag1 3.0784(17) 3_565
Ag1 Ag2 3.3575(10) 3_665
Ag1 Br1 2.6032(12) .
Ag1 Br2 2.6146(12) .
Ag1 Br3 2.8078(12) 3_565
Ag1 Br3 2.8132(12) .
Ag2 Ag1 3.3574(10) 3_665
Ag2 Ag2 3.2134(18) 3_665
Ag2 Br1 2.6135(13) 3_565
Ag2 Br2 2.6386(12) 3_665
Ag2 Br3 2.8144(12) 3_665
Ag2 Br3 2.8517(12) .
Br1 Ag2 2.6135(13) 3_565
Br2 Ag2 2.6386(12) 3_665
Br3 Ag1 2.8079(12) 3_565
Br3 Ag2 2.8144(12) 3_665
N1 C1 1.382(11) .
N1 C3 1.316(10) .
N1 C8 1.453(12) .
N2 C2 1.383(10) .
N2 C3 1.327(10) .
N2 C4 1.464(10) .
C1 H1 0.9300 .
C1 C2 1.297(14) .
C2 H2 0.9300 .
C3 C9 1.484(11) .
C4 H4A 0.9700 .
C4 H4B 0.9700 .
C4 C5 1.515(10) .
C5 C6 1.364(10) .
C5 C7 1.387(10) 3_666
C6 H6 0.9300 .
C6 C7 1.361(10) .
C7 C5 1.387(10) 3_666
C7 H7 0.9300 .
C8 H8A 0.9600 .
C8 H8B 0.9600 .
C8 H8C 0.9600 .
C9 H9A 0.9600 .
C9 H9B 0.9600 .
C9 H9C 0.9600 .

loop_
_geom_torsion_atom_site_label_1
_geom_torsion_atom_site_label_2
_geom_torsion_atom_site_label_3
_geom_torsion_atom_site_label_4
_geom_torsion
_geom_torsion_site_symmetry_1
_geom_torsion_site_symmetry_2
_geom_torsion_site_symmetry_3
_geom_torsion_site_symmetry_4
Ag1 Ag1 Br1 Ag2 60.59(6) 3_565 . . 3_565
Ag1 Ag1 Br2 Ag2 63.07(6) 3_565 . . 3_665
Ag1 Ag1 Br3 Ag2 -62.26(4) 3_565 . . .
Ag1 Ag1 Br3 Ag2 -122.05(4) 3_565 . . 3_665
Ag1 Ag2 Br3 Ag1 -178.86(5) 3_665 . . 3_565
Ag1 Ag2 Br3 Ag1 -121.54(4) 3_665 . . .
Ag1 Ag2 Br3 Ag2 -59.18(4) 3_665 . . 3_665
Ag2 Ag1 Br1 Ag2 -178.69(5) 3_665 . . 3_565
Ag2 Ag1 Br3 Ag1 122.05(4) 3_665 . . 3_565
Ag2 Ag1 Br3 Ag2 59.80(4) 3_665 . . .
Ag2 Ag2 Br3 Ag1 -119.68(4) 3_665 . . 3_565
Ag2 Ag2 Br3 Ag1 -62.36(4) 3_665 . . .
Br1 Ag1 Br2 Ag2 -118.26(5) . . . 3_665
Br1 Ag1 Br3 Ag1 -113.96(5) . . . 3_565
Br1 Ag1 Br3 Ag2 -176.21(4) . . . .
Br1 Ag1 Br3 Ag2 123.99(4) . . . 3_665
Br1 Ag2 Br3 Ag1 55.54(5) 3_565 . . .
Br1 Ag2 Br3 Ag1 -1.78(4) 3_565 . . 3_565
Br1 Ag2 Br3 Ag2 117.90(5) 3_565 . . 3_665
Br2 Ag1 Br1 Ag2 -118.09(5) . . . 3_565
Br2 Ag1 Br3 Ag1 118.37(5) . . . 3_565
Br2 Ag1 Br3 Ag2 56.11(5) . . . .
Br2 Ag1 Br3 Ag2 -3.68(4) . . . 3_665
Br2 Ag2 Br3 Ag1 -174.92(4) 3_665 . . .
Br2 Ag2 Br3 Ag1 127.76(4) 3_665 . . 3_565
Br2 Ag2 Br3 Ag2 -112.56(5) 3_665 . . 3_665
Br3 Ag1 Br1 Ag2 122.87(4) . . . 3_565
Br3 Ag1 Br1 Ag2 1.90(4) 3_565 . . 3_565
Br3 Ag1 Br2 Ag2 3.83(4) . . . 3_665
Br3 Ag1 Br2 Ag2 125.26(4) 3_565 . . 3_665
Br3 Ag1 Br3 Ag1 0.0 3_565 . . 3_565
Br3 Ag1 Br3 Ag2 -122.05(4) 3_565 . . 3_665
Br3 Ag1 Br3 Ag2 -62.26(4) 3_565 . . .
Br3 Ag2 Br3 Ag1 -119.68(4) 3_665 . . 3_565
Br3 Ag2 Br3 Ag1 -62.36(4) 3_665 . . .
Br3 Ag2 Br3 Ag2 0.0 3_665 . . 3_665
N1 C1 C2 N2 2.0(10) . . . .
N2 C4 C5 C6 -163.6(6) . . . .
N2 C4 C5 C7 18.3(10) . . . 3_666
C1 N1 C3 N2 0.9(9) . . . .
C1 N1 C3 C9 -177.5(8) . . . .
C2 N2 C3 N1 0.3(9) . . . .
C2 N2 C3 C9 178.7(8) . . . .
C2 N2 C4 C5 79.2(9) . . . .
C3 N1 C1 C2 -1.9(10) . . . .
C3 N2 C2 C1 -1.5(10) . . . .
C3 N2 C4 C5 -89.6(9) . . . .
C4 N2 C2 C1 -172.0(8) . . . .
C4 N2 C3 N1 170.6(7) . . . .
C4 N2 C3 C9 -11.0(12) . . . .
C4 C5 C6 C7 -179.1(7) . . . .
C5 C6 C7 C5 1.0(12) . . . 3_666
C7 C5 C6 C7 -0.9(12) 3_666 . . .
C8 N1 C1 C2 178.1(9) . . . .
C8 N1 C3 N2 -179.1(8) . . . .
C8 N1 C3 C9 2.5(13) . . . .
